data_4129282
loop_
_publ_author_name
'Lin, Qipu'
'Bu, Xianhui'
'Kong, Aiguo'
'Mao, Chengyu'
'Zhao, Xiang'
'Bu, Fei'
'Feng, Pingyun'

_publ_section_title
;
 New heterometallic zirconium metalloporphyrin frameworks and their
 heteroatom-activated high-surface-area carbon derivatives.
;
_journal_issue 6
_journal_name_full 'Journal of the American Chemical Society'
_journal_page_first 2235
_journal_page_last 2238
_journal_paper_doi 10.1021/jacs.5b00076
_journal_volume 137
_journal_year 2015
_chemical_formula_moiety 'C264 H168 Cl3 Fe3 N12 O32 Zr6'
_chemical_formula_sum 'C264 H168 Cl3 Fe3 N12 O32 Zr6'
_chemical_formula_weight 4841.32
_space_group_IT_number 221
_space_group_name_Hall '-P 4 2 3'
_space_group_name_H-M_alt 'P m -3 m'
_symmetry_cell_setting cubic
_symmetry_space_group_name_Hall '-P 4 2 3'
_symmetry_space_group_name_H-M 'P m -3 m'
_atom_sites_solution_hydrogens geom
_atom_sites_solution_primary direct
_atom_sites_solution_secondary difmap
_audit_creation_method SHELXL-97
_cell_angle_alpha 90.00
_cell_angle_beta 90.00
_cell_angle_gamma 90.00
_cell_formula_units_Z 1
_cell_length_a 25.4287(2)
_cell_length_b 25.4287(2)
_cell_length_c 25.4287(2)
_cell_measurement_reflns_used 4432
_cell_measurement_temperature 296(2)
_cell_measurement_theta_max 19.60
_cell_measurement_theta_min 2.27
_cell_volume 16442.7(2)
_computing_cell_refinement 'Bruker SAINT'
_computing_data_collection 'Bruker APEX2'
_computing_data_reduction 'Bruker SAINT'
_computing_molecular_graphics 'Bruker SHELXTL'
_computing_publication_material 'Bruker SHELXTL'
_computing_structure_refinement 'SHELXL-97 (Sheldrick, 1997)'
_computing_structure_solution 'SHELXS-97 (Sheldrick, 1990)'
_diffrn_ambient_temperature 296(2)
_diffrn_measured_fraction_theta_full 0.995
_diffrn_measured_fraction_theta_max 0.995
_diffrn_measurement_device_type 'Bruker APEX-II CCD'
_diffrn_measurement_method '\f and \w scans'
_diffrn_radiation_monochromator graphite
_diffrn_radiation_source 'fine-focus sealed tube'
_diffrn_radiation_type MoK\a
_diffrn_radiation_wavelength 0.71073
_diffrn_reflns_av_R_equivalents 0.1162
_diffrn_reflns_av_sigmaI/netI 0.0329
_diffrn_reflns_limit_h_max 27
_diffrn_reflns_limit_h_min -26
_diffrn_reflns_limit_k_max 15
_diffrn_reflns_limit_k_min -27
_diffrn_reflns_limit_l_max 27
_diffrn_reflns_limit_l_min -24
_diffrn_reflns_number 51623
_diffrn_reflns_theta_full 22.44
_diffrn_reflns_theta_max 22.44
_diffrn_reflns_theta_min 1.60
_diffrn_standards_decay_% none
_diffrn_standards_interval_count none
_diffrn_standards_interval_time none
_diffrn_standards_number 0
_exptl_absorpt_coefficient_mu 0.193
_exptl_absorpt_correction_T_max 0.983
_exptl_absorpt_correction_T_min 0.983
_exptl_absorpt_correction_type none
_exptl_crystal_colour black
_exptl_crystal_density_diffrn 0.489
_exptl_crystal_density_meas 0.43
_exptl_crystal_density_method 'not measured'
_exptl_crystal_description 'cubic '
_exptl_crystal_F_000 2461.0
_exptl_crystal_size_max 0.09
_exptl_crystal_size_mid 0.09
_exptl_crystal_size_min 0.09
_refine_diff_density_max 2.006
_refine_diff_density_min -0.749
_refine_diff_density_rms 0.185
_refine_ls_extinction_coef 0.0139(19)
_refine_ls_extinction_expression Fc^*^=kFc[1+0.001xFc^2^\l^3^/sin(2\q)]^-1/4^
_refine_ls_extinction_method SHELXL
_refine_ls_goodness_of_fit_ref 1.061
_refine_ls_hydrogen_treatment constr
_refine_ls_matrix_type full
_refine_ls_number_parameters 89
_refine_ls_number_reflns 2145
_refine_ls_number_restraints 220
_refine_ls_restrained_S_all 1.085
_refine_ls_R_factor_all 0.1024
_refine_ls_R_factor_gt 0.0870
_refine_ls_shift/su_max 0.000
_refine_ls_shift/su_mean 0.000
_refine_ls_structure_factor_coef Fsqd
_refine_ls_weighting_details 'calc w=1/[\s^2^(Fo^2^)+(0.1852P)^2^+31.9668P] where P=(Fo^2^+2Fc^2^)/3'
_refine_ls_weighting_scheme calc
_refine_ls_wR_factor_gt 0.2466
_refine_ls_wR_factor_ref 0.2713
_reflns_number_gt 1738
_reflns_number_total 2145
_reflns_threshold_expression >2sigma(I)
_cod_data_source_file ja5b00076_si_002.cif
_cod_data_source_block CPM99(Fe)
_cod_depositor_comments
;
The following automatic conversions were performed:

data item '_symmetry_cell_setting' value 'Cubic' was changed to
'cubic' in accordance with the
/home/saulius/struct/COD-crude-data/automatic-downloads/DataCite-retrospective/ACS/depositions/lib/dictionaries/cif_core.dic
dictionary named 'cif_core.dic' version 2.4.2 last updated on
2011-04-26.

Automatic conversion script
Id: cif_fix_values 6909 2019-04-08 15:41:33Z antanas 
;
_cod_database_code 4129282

loop_
_symmetry_equiv_pos_as_xyz
'x, y, z'
'-x, -y, z'
'-x, y, -z'
'x, -y, -z'
'z, x, y'
'z, -x, -y'
'-z, -x, y'
'-z, x, -y'
'y, z, x'
'-y, z, -x'
'y, -z, -x'
'-y, -z, x'
'y, x, -z'
'-y, -x, -z'
'y, -x, z'
'-y, x, z'
'x, z, -y'
'-x, z, y'
'-x, -z, -y'
'x, -z, y'
'z, y, -x'
'z, -y, x'
'-z, y, x'
'-z, -y, -x'
'-x, -y, -z'
'x, y, -z'
'x, -y, z'
'-x, y, z'
'-z, -x, -y'
'-z, x, y'
'z, x, -y'
'z, -x, y'
'-y, -z, -x'
'y, -z, x'
'-y, z, x'
'y, z, -x'
'-y, -x, z'
'y, x, z'
'-y, x, -z'
'y, -x, -z'
'-x, -z, y'
'x, -z, -y'
'x, z, y'
'-x, z, -y'
'-z, -y, x'
'-z, y, -x'
'z, -y, -x'
'z, y, x'

loop_
_atom_site_label
_atom_site_type_symbol
_atom_site_fract_x
_atom_site_fract_y
_atom_site_fract_z
_atom_site_U_iso_or_equiv
_atom_site_adp_type
_atom_site_occupancy
_atom_site_symmetry_multiplicity
_atom_site_calc_flag
_atom_site_refinement_flags
Zr1 Zr 1.0000 0.90254(4) 0.0000 0.0138(6) Uani 1 8 d SU
Fe1 Fe 0.5000 0.5000 0.0000 0.231(6) Uani 1 16 d SU
O1 O 0.9520(3) 0.9520(3) -0.0480(3) 0.058(3) Uani 1 6 d SU
O2 O 0.92356(16) 0.85990(16) 0.0000 0.0311(11) Uani 1 2 d SU
C1 C 0.8761(2) 0.8761(2) 0.0000 0.035(2) Uani 1 4 d SU
C2 C 0.8340(3) 0.8340(3) 0.0000 0.055(3) Uani 1 4 d SU
C3 C 0.8465(4) 0.7823(4) 0.0000 0.125(5) Uani 1 2 d SU
H3A H 0.8817 0.7724 0.0000 0.150 Uiso 1 2 calc SR
C5 C 0.7563(4) 0.7563(4) 0.0000 0.136(7) Uani 1 4 d SU
C4 C 0.8084(4) 0.7442(4) 0.0000 0.149(6) Uani 1 2 d SU
H4A H 0.8185 0.7091 0.0000 0.178 Uiso 1 2 calc SR
C6 C 0.7161(4) 0.7161(4) 0.0000 0.155(7) Uani 1 4 d SU
C10 C 0.5955(4) 0.5955(4) 0.0000 0.200(9) Uani 1 4 d SU
N1 N 0.5792(4) 0.5000 0.0000 0.235(8) Uani 1 4 d SU
C11 C 0.6116(4) 0.5430(4) 0.0000 0.209(7) Uani 1 2 d SU
C9 C 0.6373(4) 0.6373(4) 0.0000 0.191(8) Uani 1 4 d SU
C12 C 0.6646(4) 0.5264(4) 0.0000 0.225(9) Uani 1 2 d SU
H12A H 0.6940 0.5481 0.0000 0.269 Uiso 1 2 calc SR
Cl1 Cl 0.5000 0.5000 0.0870(19) 0.312(12) Uani 0.50 8 d SPU
C8 C 0.6399(4) 0.6744(4) -0.0429(6) 0.241(7) Uani 1 1 d U
H8A H 0.6150 0.6742 -0.0713 0.289 Uiso 1 1 d R
C7 C 0.6782(4) 0.7128(4) -0.0393(6) 0.230(7) Uani 1 1 d U
H7A H 0.6789 0.7399 -0.0658 0.276 Uiso 1 1 d R

loop_
_atom_site_aniso_label
_atom_site_aniso_U_11
_atom_site_aniso_U_22
_atom_site_aniso_U_33
_atom_site_aniso_U_23
_atom_site_aniso_U_13
_atom_site_aniso_U_12
Zr1 0.0153(7) 0.0107(8) 0.0153(7) 0.000 0.000 0.000
Fe1 0.0250(15) 0.0250(15) 0.644(19) 0.000 0.000 0.000
O1 0.058(3) 0.058(3) 0.058(3) 0.044(4) 0.044(4) 0.044(4)
O2 0.024(2) 0.028(2) 0.041(3) 0.000 0.000 -0.0078(18)
C1 0.031(3) 0.031(3) 0.043(6) 0.000 0.000 -0.012(4)
C2 0.031(3) 0.031(3) 0.102(9) 0.000 0.000 -0.013(4)
C3 0.036(5) 0.041(4) 0.299(15) 0.000 0.000 -0.010(4)
C5 0.044(4) 0.044(4) 0.32(2) 0.000 0.000 -0.013(5)
C4 0.052(5) 0.035(5) 0.359(18) 0.000 0.000 -0.012(4)
C6 0.043(5) 0.043(5) 0.38(2) 0.000 0.000 -0.014(6)
C10 0.030(4) 0.030(4) 0.54(3) 0.000 0.000 -0.007(5)
N1 0.019(4) 0.022(5) 0.67(3) 0.000 0.000 0.000
C11 0.022(4) 0.033(4) 0.57(2) 0.000 0.000 -0.003(4)
C9 0.035(4) 0.035(4) 0.50(2) 0.000 0.000 -0.009(6)
C12 0.019(4) 0.049(5) 0.61(3) 0.000 0.000 -0.004(4)
Cl1 0.157(13) 0.157(13) 0.62(2) 0.000 0.000 0.000
C8 0.115(8) 0.110(8) 0.50(2) 0.028(9) -0.048(9) -0.039(7)
C7 0.125(9) 0.124(8) 0.442(19) 0.033(9) -0.053(9) -0.050(7)

loop_
_atom_type_symbol
_atom_type_description
_atom_type_scat_dispersion_real
_atom_type_scat_dispersion_imag
_atom_type_scat_source
C C 0.0033 0.0016 'International Tables Vol C Tables 4.2.6.8 and 6.1.1.4'
H H 0.0000 0.0000 'International Tables Vol C Tables 4.2.6.8 and 6.1.1.4'
N N 0.0061 0.0033 'International Tables Vol C Tables 4.2.6.8 and 6.1.1.4'
O O 0.0106 0.0060 'International Tables Vol C Tables 4.2.6.8 and 6.1.1.4'
Cl Cl 0.1484 0.1585 'International Tables Vol C Tables 4.2.6.8 and 6.1.1.4'
Fe Fe 0.3463 0.8444 'International Tables Vol C Tables 4.2.6.8 and 6.1.1.4'
Zr Zr -2.9673 0.5597 'International Tables Vol C Tables 4.2.6.8 and 6.1.1.4'

loop_
_geom_angle_atom_site_label_1
_geom_angle_atom_site_label_2
_geom_angle_atom_site_label_3
_geom_angle
_geom_angle_site_symmetry_1
_geom_angle_site_symmetry_3
O1 Zr1 O1 69.8(3) 28_755 3_755
O1 Zr1 O1 69.8(3) 28_755 .
O1 Zr1 O1 107.9(6) 3_755 .
O1 Zr1 O1 107.9(6) 28_755 26
O1 Zr1 O1 69.8(3) 3_755 26
O1 Zr1 O1 69.8(3) . 26
O1 Zr1 O2 77.7(2) 28_755 23_654
O1 Zr1 O2 141.81(5) 3_755 23_654
O1 Zr1 O2 77.7(2) . 23_654
O1 Zr1 O2 141.81(4) 26 23_654
O1 Zr1 O2 141.81(4) 28_755 .
O1 Zr1 O2 141.81(4) 3_755 .
O1 Zr1 O2 77.7(2) . .
O1 Zr1 O2 77.7(2) 26 .
O2 Zr1 O2 76.27(10) 23_654 .
O1 Zr1 O2 77.7(2) 28_755 3_755
O1 Zr1 O2 77.7(2) 3_755 3_755
O1 Zr1 O2 141.81(4) . 3_755
O1 Zr1 O2 141.81(4) 26 3_755
O2 Zr1 O2 76.27(10) 23_654 3_755
O2 Zr1 O2 121.7(2) . 3_755
O1 Zr1 O2 141.81(5) 28_755 21_656
O1 Zr1 O2 77.7(2) 3_755 21_656
O1 Zr1 O2 141.81(4) . 21_656
O1 Zr1 O2 77.7(2) 26 21_656
O2 Zr1 O2 121.7(2) 23_654 21_656
O2 Zr1 O2 76.27(10) . 21_656
O2 Zr1 O2 76.27(10) 3_755 21_656
O1 Zr1 Zr1 34.88(14) 28_755 5_654
O1 Zr1 Zr1 89.3(2) 3_755 5_654
O1 Zr1 Zr1 34.88(14) . 5_654
O1 Zr1 Zr1 89.3(2) 26 5_654
O2 Zr1 Zr1 74.15(11) 23_654 5_654
O2 Zr1 Zr1 110.15(7) . 5_654
O2 Zr1 Zr1 110.15(7) 3_755 5_654
O2 Zr1 Zr1 164.15(11) 21_656 5_654
O1 Zr1 Zr1 34.88(14) 28_755 33_766
O1 Zr1 Zr1 34.88(14) 3_755 33_766
O1 Zr1 Zr1 89.3(2) . 33_766
O1 Zr1 Zr1 89.3(2) 26 33_766
O2 Zr1 Zr1 110.15(7) 23_654 33_766
O2 Zr1 Zr1 164.15(11) . 33_766
O2 Zr1 Zr1 74.15(11) 3_755 33_766
O2 Zr1 Zr1 110.15(7) 21_656 33_766
Zr1 Zr1 Zr1 60.0 5_654 33_766
O1 Zr1 Zr1 89.3(2) 28_755 29_676
O1 Zr1 Zr1 34.88(14) 3_755 29_676
O1 Zr1 Zr1 89.3(2) . 29_676
O1 Zr1 Zr1 34.88(14) 26 29_676
O2 Zr1 Zr1 164.15(11) 23_654 29_676
O2 Zr1 Zr1 110.15(7) . 29_676
O2 Zr1 Zr1 110.15(7) 3_755 29_676
O2 Zr1 Zr1 74.15(11) 21_656 29_676
Zr1 Zr1 Zr1 90.0 5_654 29_676
Zr1 Zr1 Zr1 60.0 33_766 29_676
O1 Zr1 Zr1 89.3(2) 28_755 9_564
O1 Zr1 Zr1 89.3(2) 3_755 9_564
O1 Zr1 Zr1 34.88(14) . 9_564
O1 Zr1 Zr1 34.88(14) 26 9_564
O2 Zr1 Zr1 110.15(7) 23_654 9_564
O2 Zr1 Zr1 74.15(11) . 9_564
O2 Zr1 Zr1 164.15(11) 3_755 9_564
O2 Zr1 Zr1 110.15(7) 21_656 9_564
Zr1 Zr1 Zr1 60.0 5_654 9_564
Zr1 Zr1 Zr1 90.0 33_766 9_564
Zr1 Zr1 Zr1 60.0 29_676 9_564
N1 Fe1 N1 90.0 37_665 .
N1 Fe1 N1 180.000(1) 37_665 13
N1 Fe1 N1 90.000(1) . 13
N1 Fe1 N1 90.000(1) 37_665 25_665
N1 Fe1 N1 180.0 . 25_665
N1 Fe1 N1 90.0 13 25_665
N1 Fe1 Cl1 90.0 37_665 25_665
N1 Fe1 Cl1 90.000(2) . 25_665
N1 Fe1 Cl1 90.0 13 25_665
N1 Fe1 Cl1 90.000(2) 25_665 25_665
N1 Fe1 Cl1 90.0 37_665 .
N1 Fe1 Cl1 90.000(2) . .
N1 Fe1 Cl1 90.0 13 .
N1 Fe1 Cl1 90.000(2) 25_665 .
Cl1 Fe1 Cl1 180.000(2) 25_665 .
Zr1 O1 Zr1 110.2(3) 5_654 .
Zr1 O1 Zr1 110.2(3) 5_654 9_564
Zr1 O1 Zr1 110.2(3) . 9_564
C1 O2 Zr1 132.0(5) . .
O2 C1 O2 127.7(8) 13 .
O2 C1 C2 116.2(4) 13 .
O2 C1 C2 116.2(4) . .
C3 C2 C3 117.1(11) 13 .
C3 C2 C1 121.5(5) 13 .
C3 C2 C1 121.5(5) . .
C2 C3 C4 121.5(9) . .
C2 C3 H3A 119.3 . .
C4 C3 H3A 119.3 . .
C4 C5 C4 116.0(13) 13 .
C4 C5 C6 122.0(6) 13 .
C4 C5 C6 122.0(6) . .
C5 C4 C3 122.0(10) . .
C5 C4 H4A 119.0 . .
C3 C4 H4A 119.0 . .
C7 C6 C7 53.2(10) 38 .
C7 C6 C7 115.8(15) 38 26
C7 C6 C7 92.0(13) . 26
C7 C6 C7 92.0(13) 38 13
C7 C6 C7 115.8(15) . 13
C7 C6 C7 53.2(10) 26 13
C7 C6 C5 122.1(7) 38 .
C7 C6 C5 122.1(7) . .
C7 C6 C5 122.1(7) 26 .
C7 C6 C5 122.1(7) 13 .
C11 C10 C11 124.2(13) . 13
C11 C10 C9 117.9(6) . .
C11 C10 C9 117.9(6) 13 .
C11 N1 C11 106.0(11) 27_565 .
C11 N1 Fe1 127.0(6) 27_565 .
C11 N1 Fe1 127.0(6) . .
N1 C11 C10 125.9(9) . .
N1 C11 C12 109.6(9) . .
C10 C11 C12 124.5(10) . .
C8 C9 C8 50.9(10) 38 .
C8 C9 C8 120.7(14) 38 26
C8 C9 C8 98.1(13) . 26
C8 C9 C8 98.1(13) 38 13
C8 C9 C8 120.7(14) . 13
C8 C9 C8 50.9(10) 26 13
C8 C9 C10 119.6(7) 38 .
C8 C9 C10 119.6(7) . .
C8 C9 C10 119.6(7) 26 .
C8 C9 C10 119.6(7) 13 .
C12 C12 C11 107.4(6) 27_565 .
C12 C12 H12A 126.3 27_565 .
C11 C12 H12A 126.3 . .
C8 C8 C7 90.1(6) 38 .
C8 C8 C9 64.5(5) 38 .
C7 C8 C9 116.4(13) . .
C8 C8 C7 48.1(4) 38 38
C7 C8 C7 42.0(8) . 38
C9 C8 C7 92.5(9) . 38
C8 C8 H8A 117.5 38 .
C7 C8 H8A 121.1 . .
C9 C8 H8A 122.3 . .
C7 C8 H8A 133.9 38 .
C7 C7 C8 89.9(7) 38 .
C7 C7 C6 63.4(5) 38 .
C8 C7 C6 125.2(14) . .
C7 C7 C8 48.1(4) 38 38
C8 C7 C8 41.8(8) . 38
C6 C7 C8 97.5(10) . 38
C7 C7 C7 90.000(1) 38 26
C8 C7 C7 93.7(10) . 26
C6 C7 C7 44.0(6) . 26
C8 C7 C7 92.8(7) 38 26
C7 C7 H7A 119.5 38 .
C8 C7 H7A 118.1 . .
C6 C7 H7A 116.7 . .
C8 C7 H7A 132.8 38 .
C7 C7 H7A 134.4 26 .

loop_
_geom_bond_atom_site_label_1
_geom_bond_atom_site_label_2
_geom_bond_distance
_geom_bond_site_symmetry_2
Zr1 O1 2.136(4) 28_755
Zr1 O1 2.136(4) 3_755
Zr1 O1 2.136(4) .
Zr1 O1 2.136(4) 26
Zr1 O2 2.226(4) 23_654
Zr1 O2 2.226(4) .
Zr1 O2 2.226(4) 3_755
Zr1 O2 2.226(4) 21_656
Zr1 Zr1 3.5049(14) 5_654
Zr1 Zr1 3.5049(14) 33_766
Zr1 Zr1 3.5049(14) 29_676
Zr1 Zr1 3.5049(14) 9_564
Fe1 N1 2.015(11) 37_665
Fe1 N1 2.015(11) .
Fe1 N1 2.015(11) 13
Fe1 N1 2.015(11) 25_665
Fe1 Cl1 2.21(5) 25_665
Fe1 Cl1 2.21(5) .
O1 Zr1 2.136(4) 5_654
O1 Zr1 2.136(4) 9_564
O2 C1 1.275(6) .
C1 O2 1.275(6) 13
C1 C2 1.513(13) .
C2 C3 1.352(11) 13
C2 C3 1.352(11) .
C3 C4 1.370(13) .
C3 H3A 0.9300 .
C5 C4 1.360(12) 13
C5 C4 1.360(12) .
C5 C6 1.445(19) .
C4 H4A 0.9300 .
C6 C7 1.389(13) 38
C6 C7 1.389(13) .
C6 C7 1.389(13) 26
C6 C7 1.389(13) 13
C10 C11 1.397(12) .
C10 C11 1.397(12) 13
C10 C9 1.50(2) .
N1 C11 1.368(11) 27_565
N1 C11 1.368(11) .
C11 C12 1.410(13) .
C9 C8 1.443(14) 38
C9 C8 1.443(14) .
C9 C8 1.443(14) 26
C9 C8 1.443(14) 13
C12 C12 1.34(2) 27_565
C12 H12A 0.9300 .
C8 C8 1.24(2) 38
C8 C7 1.384(12) .
C8 C7 1.860(14) 38
C8 H8A 0.9623 .
C7 C7 1.24(2) 38
C7 C8 1.860(14) 38
C7 C7 2.00(3) 26
C7 H7A 0.9622 .
